data_4061572
_journal_name_full Organometallics
_journal_paper_doi 10.1021/om0503646
_journal_year 2005
_chemical_absolute_configuration rmad
_chemical_formula_moiety 'C30 H34 P2 S2'
_chemical_formula_sum 'C30 H34 P2 S2'
_chemical_formula_weight 520.63
_space_group_IT_number 1
_space_group_name_Hall 'P 1'
_space_group_name_H-M_alt 'P 1'
_symmetry_cell_setting triclinic
_symmetry_Int_Tables_number 1
_symmetry_space_group_name_Hall 'P 1'
_symmetry_space_group_name_H-M 'P 1'
_cell_angle_alpha 78.136(7)
_cell_angle_beta 83.429(7)
_cell_angle_gamma 82.062(8)
_cell_formula_units_Z 1
_cell_length_a 7.5069(7)
_cell_length_b 8.4348(8)
_cell_length_c 11.3734(10)
_cell_measurement_temperature 180(2)
_cell_volume 695.26(11)
_diffrn_ambient_temperature 180(2)
_exptl_crystal_density_diffrn 1.243
_cod_database_code 4061572

loop_
_symmetry_equiv_pos_as_xyz
'x, y, z'

loop_
_atom_site_label
_atom_site_type_symbol
_atom_site_fract_x
_atom_site_fract_y
_atom_site_fract_z
_atom_site_U_iso_or_equiv
_atom_site_adp_type
_atom_site_occupancy
_atom_site_symmetry_multiplicity
_atom_site_calc_flag
_atom_site_refinement_flags
_atom_site_disorder_assembly
_atom_site_disorder_group
P1 P 0.59736(6) 0.25650(6) 0.50535(4) 0.01664(11) Uani 1 1 d . . .
P2 P 0.49453(6) 0.07002(5) 0.24439(4) 0.01805(11) Uani 1 1 d . . .
S1 S 0.68002(8) 0.03321(6) 0.58243(5) 0.02739(13) Uani 1 1 d . . .
S2 S 0.69615(8) -0.09358(7) 0.21897(6) 0.03169(14) Uani 1 1 d . . .
C1 C 0.3552(3) 0.3230(3) 0.5382(2) 0.0240(4) Uani 1 1 d . . .
H1 H 0.3207 0.4212 0.4757 0.029 Uiso 1 1 calc R . .
C2 C 0.3497(3) 0.0105(3) 0.3825(2) 0.0242(4) Uani 1 1 d . . .
H2 H 0.4316 -0.0175 0.4491 0.029 Uiso 1 1 calc R . .
C3 C 0.2281(3) 0.1953(3) 0.5361(2) 0.0263(5) Uani 1 1 d . . .
H3A H 0.2695 0.0944 0.5925 0.032 Uiso 1 1 calc R . .
H3B H 0.1064 0.2359 0.5691 0.032 Uiso 1 1 calc R . .
C4 C 0.2081(3) 0.1484(3) 0.4153(2) 0.0264(5) Uani 1 1 d . . .
H4A H 0.2163 0.2461 0.3506 0.032 Uiso 1 1 calc R . .
H4B H 0.0864 0.1144 0.4180 0.032 Uiso 1 1 calc R . .
C5 C 0.3237(4) 0.3743(4) 0.6614(2) 0.0361(6) Uani 1 1 d . . .
H5A H 0.3658 0.2825 0.7239 0.054 Uiso 1 1 calc R . .
H5B H 0.1945 0.4064 0.6794 0.054 Uiso 1 1 calc R . .
H5C H 0.3907 0.4667 0.6598 0.054 Uiso 1 1 calc R . .
C6 C 0.2683(5) -0.1460(4) 0.3826(3) 0.0470(8) Uani 1 1 d . . .
H6A H 0.1771 -0.1233 0.3243 0.071 Uiso 1 1 calc R . .
H6B H 0.2118 -0.1861 0.4634 0.071 Uiso 1 1 calc R . .
H6C H 0.3638 -0.2289 0.3603 0.071 Uiso 1 1 calc R . .
C11 C 0.6446(3) 0.3127(2) 0.34210(17) 0.0161(4) Uani 1 1 d . . .
C12 C 0.7763(3) 0.4128(2) 0.31946(18) 0.0176(4) Uani 1 1 d . . .
C13 C 0.8265(3) 0.4655(2) 0.42677(18) 0.0187(4) Uani 1 1 d . . .
C14 C 0.7366(3) 0.4031(2) 0.53261(18) 0.0183(4) Uani 1 1 d . . .
C21 C 0.5449(3) 0.2720(2) 0.25136(17) 0.0169(4) Uani 1 1 d . . .
C22 C 0.4616(3) 0.3819(2) 0.16420(18) 0.0183(4) Uani 1 1 d . . .
C23 C 0.3666(3) 0.3088(3) 0.08337(18) 0.0193(4) Uani 1 1 d . . .
C24 C 0.3666(3) 0.1456(3) 0.11469(19) 0.0205(4) Uani 1 1 d . . .
C121 C 0.8708(3) 0.4664(3) 0.19733(19) 0.0249(4) Uani 1 1 d . . .
H12A H 0.8295 0.4112 0.1393 0.037 Uiso 1 1 calc R . .
H12B H 1.0014 0.4382 0.2009 0.037 Uiso 1 1 calc R . .
H12C H 0.8433 0.5847 0.1718 0.037 Uiso 1 1 calc R . .
C131 C 0.9679(3) 0.5789(3) 0.4123(2) 0.0263(5) Uani 1 1 d . . .
H13A H 1.0095 0.5772 0.4912 0.039 Uiso 1 1 calc R . .
H13B H 0.9166 0.6899 0.3783 0.039 Uiso 1 1 calc R . .
H13C H 1.0700 0.5439 0.3581 0.039 Uiso 1 1 calc R . .
C141 C 0.7589(3) 0.4391(3) 0.65121(18) 0.0202(4) Uani 1 1 d . . .
C142 C 0.7480(4) 0.6012(3) 0.6634(2) 0.0305(5) Uani 1 1 d . . .
H142 H 0.7207 0.6856 0.5964 0.037 Uiso 1 1 calc R . .
C143 C 0.7761(4) 0.6418(3) 0.7715(2) 0.0355(6) Uani 1 1 d . . .
H143 H 0.7705 0.7531 0.7774 0.043 Uiso 1 1 calc R . .
C144 C 0.8123(4) 0.5199(3) 0.8707(2) 0.0356(6) Uani 1 1 d . . .
H144 H 0.8325 0.5471 0.9447 0.043 Uiso 1 1 calc R . .
C145 C 0.8188(4) 0.3578(3) 0.8612(2) 0.0344(6) Uani 1 1 d . . .
H145 H 0.8414 0.2742 0.9296 0.041 Uiso 1 1 calc R . .
C146 C 0.7928(3) 0.3162(3) 0.7524(2) 0.0265(5) Uani 1 1 d . . .
H146 H 0.7980 0.2048 0.7469 0.032 Uiso 1 1 calc R . .
C221 C 0.4507(3) 0.5641(3) 0.1470(2) 0.0255(5) Uani 1 1 d . . .
H22A H 0.4952 0.5933 0.2165 0.038 Uiso 1 1 calc R . .
H22B H 0.3249 0.6121 0.1399 0.038 Uiso 1 1 calc R . .
H22C H 0.5249 0.6059 0.0735 0.038 Uiso 1 1 calc R . .
C231 C 0.2887(3) 0.4137(3) -0.0261(2) 0.0277(5) Uani 1 1 d . . .
H23A H 0.2339 0.3460 -0.0692 0.042 Uiso 1 1 calc R . .
H23B H 0.3849 0.4660 -0.0793 0.042 Uiso 1 1 calc R . .
H23C H 0.1965 0.4975 -0.0015 0.042 Uiso 1 1 calc R . .
C241 C 0.2988(3) 0.0433(3) 0.0412(2) 0.0223(4) Uani 1 1 d . . .
C242 C 0.4118(4) -0.0080(3) -0.0536(2) 0.0309(5) Uani 1 1 d . . .
H242 H 0.5334 0.0159 -0.0668 0.037 Uiso 1 1 calc R . .
C243 C 0.3476(4) -0.0937(3) -0.1290(2) 0.0367(6) Uani 1 1 d . . .
H243 H 0.4254 -0.1271 -0.1936 0.044 Uiso 1 1 calc R . .
C244 C 0.1727(4) -0.1305(3) -0.1107(2) 0.0348(6) Uani 1 1 d . . .
H244 H 0.1295 -0.1881 -0.1631 0.042 Uiso 1 1 calc R . .
C245 C 0.0592(4) -0.0833(4) -0.0157(3) 0.0382(6) Uani 1 1 d . . .
H245 H -0.0614 -0.1096 -0.0024 0.046 Uiso 1 1 calc R . .
C246 C 0.1222(3) 0.0027(3) 0.0606(2) 0.0321(5) Uani 1 1 d . . .
H246 H 0.0445 0.0339 0.1261 0.038 Uiso 1 1 calc R . .

loop_
_atom_site_aniso_label
_atom_site_aniso_U_11
_atom_site_aniso_U_22
_atom_site_aniso_U_33
_atom_site_aniso_U_23
_atom_site_aniso_U_13
_atom_site_aniso_U_12
P1 0.0179(2) 0.0152(2) 0.0168(2) -0.00188(17) -0.00167(18) -0.00349(18)
P2 0.0187(2) 0.0138(2) 0.0226(2) -0.00359(18) -0.00392(19) -0.00320(18)
S1 0.0335(3) 0.0168(2) 0.0304(3) 0.00206(19) -0.0081(2) -0.0034(2)
S2 0.0274(3) 0.0241(3) 0.0447(3) -0.0124(2) -0.0070(2) 0.0050(2)
C1 0.0190(10) 0.0273(11) 0.0256(10) -0.0067(8) -0.0012(8) -0.0005(8)
C2 0.0286(11) 0.0207(10) 0.0241(10) -0.0026(8) -0.0001(8) -0.0099(8)
C3 0.0185(10) 0.0322(12) 0.0281(11) -0.0068(9) 0.0043(8) -0.0059(9)
C4 0.0167(10) 0.0342(12) 0.0293(11) -0.0066(9) 0.0004(8) -0.0076(9)
C5 0.0284(13) 0.0495(16) 0.0344(13) -0.0214(11) -0.0011(10) 0.0003(11)
C6 0.061(2) 0.0368(15) 0.0486(16) -0.0121(12) 0.0122(14) -0.0333(15)
C11 0.0167(9) 0.0150(8) 0.0161(9) -0.0022(7) -0.0015(7) -0.0018(7)
C12 0.0193(10) 0.0155(9) 0.0180(9) -0.0016(7) -0.0037(7) -0.0024(7)
C13 0.0205(10) 0.0147(9) 0.0216(9) -0.0017(7) -0.0068(8) -0.0032(7)
C14 0.0205(10) 0.0140(8) 0.0212(9) -0.0028(7) -0.0060(7) -0.0026(7)
C21 0.0158(9) 0.0158(9) 0.0201(9) -0.0045(7) -0.0010(7) -0.0044(7)
C22 0.0178(10) 0.0179(9) 0.0201(9) -0.0057(7) -0.0004(7) -0.0030(7)
C23 0.0187(9) 0.0221(10) 0.0185(9) -0.0057(7) -0.0043(7) -0.0024(8)
C24 0.0172(9) 0.0227(10) 0.0226(10) -0.0051(8) -0.0043(8) -0.0022(8)
C121 0.0243(11) 0.0298(11) 0.0206(10) -0.0017(8) -0.0005(8) -0.0093(9)
C131 0.0286(11) 0.0240(10) 0.0278(11) -0.0011(8) -0.0084(9) -0.0098(9)
C141 0.0186(10) 0.0217(10) 0.0203(10) -0.0038(7) -0.0048(7) -0.0005(8)
C142 0.0425(14) 0.0242(11) 0.0263(11) -0.0059(9) -0.0128(10) 0.0010(10)
C143 0.0506(16) 0.0286(12) 0.0308(13) -0.0139(10) -0.0132(11) 0.0033(11)
C144 0.0431(15) 0.0454(15) 0.0212(11) -0.0090(10) -0.0107(10) -0.0051(12)
C145 0.0400(15) 0.0385(14) 0.0226(11) 0.0018(9) -0.0107(10) -0.0030(11)
C146 0.0305(12) 0.0256(11) 0.0223(11) -0.0010(8) -0.0046(9) -0.0028(9)
C221 0.0310(12) 0.0181(10) 0.0286(11) -0.0047(8) -0.0092(9) -0.0012(9)
C231 0.0329(12) 0.0284(11) 0.0231(11) -0.0042(8) -0.0096(9) -0.0031(9)
C241 0.0252(11) 0.0178(9) 0.0253(10) -0.0049(8) -0.0057(8) -0.0032(8)
C242 0.0302(12) 0.0331(12) 0.0320(12) -0.0105(9) -0.0005(10) -0.0082(10)
C243 0.0461(16) 0.0390(14) 0.0285(12) -0.0152(10) -0.0008(11) -0.0068(12)
C244 0.0481(16) 0.0303(12) 0.0321(12) -0.0102(10) -0.0137(11) -0.0118(11)
C245 0.0301(13) 0.0434(15) 0.0487(15) -0.0172(12) -0.0083(11) -0.0143(11)
C246 0.0281(12) 0.0371(13) 0.0355(12) -0.0153(10) -0.0029(10) -0.0070(10)

loop_
_geom_bond_atom_site_label_1
_geom_bond_atom_site_label_2
_geom_bond_distance
_geom_bond_site_symmetry_2
_geom_bond_publ_flag
P1 C14 1.818(2) . ?
P1 C11 1.825(2) . ?
P1 C1 1.846(2) . ?
P1 S1 1.9553(7) . ?
P2 C24 1.809(2) . ?
P2 C21 1.8147(19) . ?
P2 C2 1.827(2) . ?
P2 S2 1.9405(8) . ?
C1 C5 1.534(3) . ?
C1 C3 1.540(3) . ?
C2 C6 1.529(3) . ?
C2 C4 1.538(3) . ?
C3 C4 1.535(3) . ?
C11 C12 1.356(3) . ?
C11 C21 1.462(3) . ?
C12 C13 1.485(3) . ?
C12 C121 1.497(3) . ?
C13 C14 1.354(3) . ?
C13 C131 1.498(3) . ?
C14 C141 1.474(3) . ?
C21 C22 1.355(3) . ?
C22 C23 1.497(3) . ?
C22 C221 1.501(3) . ?
C23 C24 1.349(3) . ?
C23 C231 1.499(3) . ?
C24 C241 1.489(3) . ?
C141 C142 1.393(3) . ?
C141 C146 1.403(3) . ?
C142 C143 1.388(3) . ?
C143 C144 1.386(4) . ?
C144 C145 1.387(4) . ?
C145 C146 1.395(3) . ?
C241 C242 1.397(3) . ?
C241 C246 1.397(3) . ?
C242 C243 1.391(3) . ?
C243 C244 1.374(4) . ?
C244 C245 1.387(4) . ?
C245 C246 1.396(3) . ?

loop_
_cod_related_entry_id
_cod_related_entry_database
_cod_related_entry_code
1 ChemSpider 21192192
